data_2212496
loop_
_publ_author_name
'Wang, Bing-Tao'
'Yue, Hua-Dong'
'Luo, Shu-Ping'
'Xu, Dan-Qian'

_publ_section_title
;
 Diphenyl-5,6,7,7a-tetrahydropyrrolo[1,2-<i>c</i>]oxazol-3(1<i>H</i>)-one
;
_journal_coeditor_code BV2040
_journal_issue 3
_journal_name_full 'Acta Crystallographica Section E'
_journal_page_first o1108
_journal_page_last o1109
_journal_paper_doi 10.1107/S1600536807004394
_journal_volume 63
_journal_year 2007
_chemical_formula_iupac 'C18 H17 N O2'
_chemical_formula_moiety 'C18 H17 N O2'
_chemical_formula_sum 'C18 H17 N O2'
_chemical_formula_weight 279.33
_chemical_name_systematic
;
Diphenyl-5,6,7,7a-tetrahydropyrrolo[1,2-c]oxazol-3(1H)-one
;
_space_group_IT_number 4
_symmetry_cell_setting monoclinic
_symmetry_space_group_name_Hall 'P 2yb'
_symmetry_space_group_name_H-M 'P 1 21 1'
_atom_sites_solution_hydrogens geom
_atom_sites_solution_primary direct
_atom_sites_solution_secondary difmap
_audit_creation_method SHELXL-97
_cell_angle_alpha 90.00
_cell_angle_beta 97.254(2)
_cell_angle_gamma 90.00
_cell_formula_units_Z 4
_cell_length_a 9.4120(12)
_cell_length_b 9.7918(12)
_cell_length_c 15.996(2)
_cell_measurement_reflns_used 1848
_cell_measurement_temperature 298(2)
_cell_measurement_theta_max 24.16
_cell_measurement_theta_min 2.36
_cell_volume 1462.4(3)
_computing_cell_refinement 'SAINT (Bruker, 2002)'
_computing_data_collection 'SMART (Bruker, 2002)'
_computing_data_reduction SAINT
_computing_molecular_graphics 'SHELXTL (Bruker, 2002)'
_computing_publication_material SHELXL97
_computing_structure_refinement 'SHELXL97 (Sheldrick, 1997)'
_computing_structure_solution 'SHELXS97 (Sheldrick, 1997)'
_diffrn_ambient_temperature 298(2)
_diffrn_measured_fraction_theta_full 0.999
_diffrn_measured_fraction_theta_max 0.998
_diffrn_measurement_device_type 'Bruker APEX area-detector'
_diffrn_measurement_method '\f and \w'
_diffrn_radiation_monochromator graphite
_diffrn_radiation_source 'fine-focus sealed tube'
_diffrn_radiation_type MoK\a
_diffrn_radiation_wavelength 0.71073
_diffrn_reflns_av_R_equivalents 0.0303
_diffrn_reflns_av_sigmaI/netI 0.0364
_diffrn_reflns_limit_h_max 11
_diffrn_reflns_limit_h_min -11
_diffrn_reflns_limit_k_max 11
_diffrn_reflns_limit_k_min 0
_diffrn_reflns_limit_l_max 19
_diffrn_reflns_limit_l_min 0
_diffrn_reflns_number 7716
_diffrn_reflns_theta_full 25.00
_diffrn_reflns_theta_max 25.01
_diffrn_reflns_theta_min 1.28
_diffrn_standards_decay_% 0
_diffrn_standards_number 0
_exptl_absorpt_coefficient_mu 0.083
_exptl_absorpt_correction_T_max 0.9791
_exptl_absorpt_correction_T_min 0.9764
_exptl_absorpt_correction_type multi-scan
_exptl_absorpt_process_details '(SADABS; Bruker, 2002)'
_exptl_crystal_colour Colorless
_exptl_crystal_density_diffrn 1.269
_exptl_crystal_density_method 'not measured'
_exptl_crystal_description Block
_exptl_crystal_F_000 592
_exptl_crystal_size_max 0.29
_exptl_crystal_size_mid 0.18
_exptl_crystal_size_min 0.17
_refine_diff_density_max 0.188
_refine_diff_density_min -0.145
_refine_ls_extinction_method none
_refine_ls_goodness_of_fit_ref 1.351
_refine_ls_hydrogen_treatment constr
_refine_ls_matrix_type full
_refine_ls_number_parameters 395
_refine_ls_number_reflns 2735
_refine_ls_number_restraints 1
_refine_ls_restrained_S_all 1.351
_refine_ls_R_factor_all 0.0825
_refine_ls_R_factor_gt 0.0761
_refine_ls_shift/su_max 0.001
_refine_ls_shift/su_mean 0.000
_refine_ls_structure_factor_coef Fsqd
_refine_ls_weighting_details 'calc w=1/[\s^2^(Fo^2^)+(0.0329P)^2^+0.5185P] where P=(Fo^2^+2Fc^2^)/3'
_refine_ls_weighting_scheme calc
_refine_ls_wR_factor_gt 0.1314
_refine_ls_wR_factor_ref 0.1338
_reflns_number_gt 2523
_reflns_number_total 2735
_reflns_threshold_expression I>2\s(I)
_cod_data_source_file bv2040.cif
_cod_data_source_block I
_cod_original_sg_symbol_H-M 'P 21'
_cod_database_code 2212496
_cod_database_fobs_code 2212496

loop_
_symmetry_equiv_pos_as_xyz
'x, y, z'
'-x, y+1/2, -z'

loop_
_atom_site_type_symbol
_atom_site_label
_atom_site_fract_x
_atom_site_fract_y
_atom_site_fract_z
_atom_site_U_iso_or_equiv
_atom_site_adp_type
_atom_site_calc_flag
_atom_site_refinement_flags
_atom_site_occupancy
_atom_site_disorder_assembly
_atom_site_disorder_group
O O1 0.6851(4) 0.3867(4) 0.3830(2) 0.0586(10) Uani d . 1 A .
O O2 0.5656(6) 0.5758(5) 0.3419(4) 0.0980(17) Uani d . 1 A .
C C1 0.7524(5) 0.2724(5) 0.3452(3) 0.0450(12) Uani d . 1 . .
C C2 0.6226(7) 0.4727(6) 0.3226(5) 0.0624(17) Uani d . 1 . .
N N1A 0.657(3) 0.412(3) 0.2315(15) 0.045(3) Uani d P 0.405(18) A 1
C C3A 0.764(6) 0.315(9) 0.247(5) 0.045(6) Uani d P 0.405(18) A 1
H H3AA 0.7299 0.2353 0.2136 0.054 Uiso calc PR 0.405(18) A 1
C C4A 0.887(4) 0.350(3) 0.219(2) 0.060(3) Uani d P 0.405(18) A 1
H H4AA 0.9347 0.2719 0.1984 0.072 Uiso calc PR 0.405(18) A 1
H H4AB 0.9511 0.3963 0.2622 0.072 Uiso calc PR 0.405(18) A 1
C C5A 0.827(5) 0.450(4) 0.146(3) 0.074(6) Uani d P 0.405(18) A 1
H H5AA 0.8949 0.5231 0.1409 0.089 Uiso calc PR 0.405(18) A 1
H H5AB 0.8129 0.4009 0.0927 0.089 Uiso calc PR 0.405(18) A 1
C C6A 0.690(4) 0.507(5) 0.164(3) 0.077(5) Uani d P 0.405(18) A 1
H H6AA 0.6181 0.5035 0.1153 0.092 Uiso calc PR 0.405(18) A 1
H H6AB 0.7011 0.6002 0.1844 0.092 Uiso calc PR 0.405(18) A 1
N N1B 0.628(2) 0.4298(17) 0.2549(9) 0.045(3) Uani d P 0.595(18) A 2
C C3B 0.727(4) 0.313(6) 0.254(3) 0.045(6) Uani d P 0.595(18) A 2
H H3BA 0.6865 0.2391 0.2171 0.054 Uiso calc PR 0.595(18) A 2
C C4B 0.855(2) 0.3964(19) 0.2138(14) 0.060(3) Uani d P 0.595(18) A 2
H H4BA 0.9112 0.4509 0.2566 0.072 Uiso calc PR 0.595(18) A 2
H H4BB 0.9183 0.3337 0.1895 0.072 Uiso calc PR 0.595(18) A 2
C C5B 0.776(3) 0.485(2) 0.1479(19) 0.074(6) Uani d P 0.595(18) A 2
H H5BA 0.7583 0.4362 0.0947 0.089 Uiso calc PR 0.595(18) A 2
H H5BB 0.8306 0.5667 0.1396 0.089 Uiso calc PR 0.595(18) A 2
C C6B 0.637(3) 0.519(3) 0.1812(15) 0.077(5) Uani d P 0.595(18) A 2
H H6BA 0.6365 0.6146 0.1979 0.092 Uiso calc PR 0.595(18) A 2
H H6BB 0.5565 0.5033 0.1383 0.092 Uiso calc PR 0.595(18) A 2
C C7 0.9058(5) 0.2631(5) 0.3884(3) 0.0416(11) Uani d . 1 A .
C C8 0.9686(6) 0.3670(6) 0.4382(3) 0.0574(14) Uani d . 1 . .
H H8A 0.9158 0.4449 0.4467 0.069 Uiso calc R 1 A .
C C9 1.1101(7) 0.3572(8) 0.4761(4) 0.0709(18) Uani d . 1 A .
H H9A 1.1503 0.4282 0.5099 0.085 Uiso calc R 1 . .
C C10 1.1902(6) 0.2436(8) 0.4639(4) 0.0739(19) Uani d . 1 . .
H H10A 1.2847 0.2370 0.4889 0.089 Uiso calc R 1 A .
C C11 1.1296(6) 0.1411(8) 0.4149(4) 0.0751(19) Uani d . 1 A .
H H11A 1.1826 0.0633 0.4063 0.090 Uiso calc R 1 . .
C C12 0.9893(6) 0.1515(6) 0.3775(4) 0.0640(16) Uani d . 1 . .
H H12A 0.9502 0.0801 0.3437 0.077 Uiso calc R 1 A .
C C13 0.6679(5) 0.1438(5) 0.3594(3) 0.0405(12) Uani d . 1 A .
C C14 0.5932(5) 0.1341(6) 0.4278(3) 0.0556(14) Uani d . 1 . .
H H14A 0.5912 0.2086 0.4636 0.067 Uiso calc R 1 A .
C C15 0.5209(6) 0.0155(8) 0.4445(4) 0.0642(17) Uani d . 1 A .
H H15A 0.4688 0.0114 0.4900 0.077 Uiso calc R 1 . .
C C16 0.5275(6) -0.0951(7) 0.3929(4) 0.0594(16) Uani d . 1 . .
H H16A 0.4804 -0.1753 0.4042 0.071 Uiso calc R 1 A .
C C17 0.6018(6) -0.0896(6) 0.3257(4) 0.0564(15) Uani d . 1 A .
H H17A 0.6063 -0.1655 0.2912 0.068 Uiso calc R 1 . .
C C18 0.6707(5) 0.0300(5) 0.3090(3) 0.0464(13) Uani d . 1 . .
H H18A 0.7205 0.0338 0.2624 0.056 Uiso calc R 1 A .
O O3 0.0338(3) 0.8839(4) 0.1176(2) 0.0512(9) Uani d . 1 . .
O O4 -0.1716(4) 0.8433(5) 0.1706(3) 0.0818(14) Uani d . 1 . .
N N2 0.0453(5) 0.8547(5) 0.2563(3) 0.0556(12) Uani d . 1 . .
C C19 0.1842(5) 0.9028(5) 0.1500(3) 0.0408(11) Uani d . 1 . .
C C20 -0.0435(6) 0.8588(6) 0.1819(4) 0.0577(15) Uani d . 1 . .
C C21 0.1923(6) 0.8404(6) 0.2382(3) 0.0500(14) Uani d . 1 . .
H H21A 0.2563 0.8950 0.2782 0.060 Uiso calc R 1 . .
C C22 0.2233(7) 0.6896(7) 0.2530(4) 0.0642(16) Uani d . 1 . .
H H22A 0.3254 0.6718 0.2641 0.077 Uiso calc R 1 . .
H H22B 0.1821 0.6345 0.2056 0.077 Uiso calc R 1 . .
C C23 0.1487(7) 0.6647(8) 0.3309(4) 0.083(2) Uani d . 1 . .
H H24A 0.1210 0.5696 0.3341 0.100 Uiso calc R 1 . .
H H24B 0.2117 0.6879 0.3817 0.100 Uiso calc R 1 . .
C C24 0.0180(8) 0.7556(8) 0.3213(4) 0.084(2) Uani d . 1 . .
H H23A -0.0680 0.7032 0.3036 0.101 Uiso calc R 1 . .
H H23B 0.0073 0.8013 0.3740 0.101 Uiso calc R 1 . .
C C25 0.2115(5) 1.0568(5) 0.1486(3) 0.0406(12) Uani d . 1 . .
C C26 0.2874(6) 1.1276(6) 0.2135(4) 0.0639(16) Uani d . 1 . .
H H26A 0.3249 1.0819 0.2623 0.077 Uiso calc R 1 . .
C C27 0.3083(7) 1.2675(7) 0.2066(4) 0.0782(19) Uani d . 1 . .
H H27A 0.3590 1.3148 0.2512 0.094 Uiso calc R 1 . .
C C28 0.2555(7) 1.3364(7) 0.1351(5) 0.0709(18) Uani d . 1 . .
H H28A 0.2703 1.4299 0.1308 0.085 Uiso calc R 1 . .
C C29 0.1811(6) 1.2668(7) 0.0704(4) 0.0659(16) Uani d . 1 . .
H H29A 0.1438 1.3129 0.0217 0.079 Uiso calc R 1 . .
C C30 0.1604(6) 1.1276(6) 0.0766(3) 0.0569(15) Uani d . 1 . .
H H30A 0.1110 1.0809 0.0313 0.068 Uiso calc R 1 . .
C C31 0.2734(5) 0.8263(5) 0.0923(3) 0.0418(12) Uani d . 1 . .
C C32 0.4186(5) 0.8545(6) 0.0963(3) 0.0484(13) Uani d . 1 . .
H H32A 0.4597 0.9209 0.1333 0.058 Uiso calc R 1 . .
C C33 0.5018(6) 0.7853(7) 0.0460(4) 0.0662(17) Uani d . 1 . .
H H33A 0.5989 0.8055 0.0494 0.079 Uiso calc R 1 . .
C C34 0.4448(7) 0.6873(7) -0.0090(4) 0.0726(19) Uani d . 1 . .
H H34A 0.5019 0.6421 -0.0435 0.087 Uiso calc R 1 . .
C C35 0.3019(7) 0.6566(6) -0.0126(4) 0.0693(17) Uani d . 1 . .
H H35A 0.2621 0.5892 -0.0493 0.083 Uiso calc R 1 . .
C C36 0.2167(6) 0.7252(6) 0.0380(3) 0.0538(14) Uani d . 1 . .
H H36A 0.1202 0.7029 0.0353 0.065 Uiso calc R 1 . .

loop_
_atom_site_aniso_label
_atom_site_aniso_U_11
_atom_site_aniso_U_22
_atom_site_aniso_U_33
_atom_site_aniso_U_12
_atom_site_aniso_U_13
_atom_site_aniso_U_23
O1 0.080(3) 0.035(2) 0.060(2) 0.0143(19) 0.007(2) -0.0042(19)
O2 0.113(4) 0.050(3) 0.129(5) 0.031(3) 0.007(3) 0.008(3)
C1 0.060(3) 0.034(3) 0.040(3) 0.002(3) 0.004(2) -0.004(2)
C2 0.063(4) 0.034(3) 0.089(5) 0.001(3) 0.003(4) 0.010(4)
N1A 0.070(9) 0.045(6) 0.024(9) 0.017(5) 0.016(5) -0.007(6)
C3A 0.050(18) 0.038(3) 0.046(8) -0.010(14) 0.007(12) -0.001(4)
C4A 0.075(10) 0.052(12) 0.054(5) 0.028(7) 0.018(6) 0.030(9)
C5A 0.13(2) 0.034(13) 0.067(5) -0.001(10) 0.031(12) -0.008(9)
C6A 0.108(19) 0.067(7) 0.057(11) 0.014(11) 0.018(9) 0.022(8)
N1B 0.070(9) 0.045(6) 0.024(9) 0.017(5) 0.016(5) -0.007(6)
C3B 0.050(18) 0.038(3) 0.046(8) -0.010(14) 0.007(12) -0.001(4)
C4B 0.075(10) 0.052(12) 0.054(5) 0.028(7) 0.018(6) 0.030(9)
C5B 0.13(2) 0.034(13) 0.067(5) -0.001(10) 0.031(12) -0.008(9)
C6B 0.108(19) 0.067(7) 0.057(11) 0.014(11) 0.018(9) 0.022(8)
C7 0.058(3) 0.036(3) 0.031(3) -0.006(3) 0.007(2) -0.002(2)
C8 0.074(4) 0.046(3) 0.054(3) -0.010(3) 0.014(3) -0.006(3)
C9 0.070(4) 0.075(5) 0.065(4) -0.024(4) -0.001(3) -0.016(4)
C10 0.054(4) 0.094(6) 0.071(4) -0.011(4) -0.003(3) -0.003(4)
C11 0.053(4) 0.076(5) 0.094(5) 0.000(4) 0.002(3) -0.017(4)
C12 0.058(3) 0.055(4) 0.076(4) -0.004(3) -0.002(3) -0.019(3)
C13 0.036(3) 0.042(3) 0.043(3) 0.006(2) 0.000(2) 0.006(2)
C14 0.047(3) 0.061(4) 0.059(4) 0.009(3) 0.009(3) 0.002(3)
C15 0.042(3) 0.096(5) 0.057(4) 0.003(3) 0.013(3) 0.023(4)
C16 0.046(3) 0.059(4) 0.069(4) -0.012(3) -0.009(3) 0.020(3)
C17 0.056(3) 0.044(3) 0.065(4) -0.003(3) -0.006(3) 0.006(3)
C18 0.047(3) 0.041(3) 0.052(3) 0.000(2) 0.009(2) 0.002(3)
O3 0.0408(19) 0.063(2) 0.049(2) -0.0023(18) 0.0037(16) -0.0056(19)
O4 0.048(2) 0.096(4) 0.105(4) -0.007(2) 0.021(2) -0.020(3)
N2 0.070(3) 0.052(3) 0.049(3) -0.016(2) 0.023(2) -0.009(2)
C19 0.042(3) 0.042(3) 0.038(3) -0.003(2) -0.001(2) -0.002(2)
C20 0.056(4) 0.049(4) 0.068(4) -0.004(3) 0.011(3) -0.025(3)
C21 0.054(3) 0.050(3) 0.044(3) -0.018(3) -0.002(2) -0.003(3)
C22 0.069(4) 0.059(4) 0.064(4) -0.003(3) 0.005(3) 0.018(3)
C23 0.103(5) 0.075(5) 0.067(4) -0.032(4) -0.003(4) 0.018(4)
C24 0.111(5) 0.088(5) 0.060(4) -0.022(5) 0.034(4) 0.001(4)
C25 0.034(3) 0.046(3) 0.043(3) 0.007(2) 0.009(2) -0.002(2)
C26 0.073(4) 0.049(4) 0.066(4) -0.013(3) -0.010(3) 0.003(3)
C27 0.090(5) 0.059(4) 0.080(5) -0.021(4) -0.008(4) -0.009(4)
C28 0.081(4) 0.046(4) 0.089(5) -0.002(3) 0.024(4) 0.008(4)
C29 0.072(4) 0.054(4) 0.073(4) 0.019(3) 0.013(3) 0.018(3)
C30 0.069(4) 0.053(4) 0.048(3) 0.004(3) 0.002(3) 0.000(3)
C31 0.054(3) 0.031(3) 0.038(3) -0.003(2) -0.002(2) 0.011(2)
C32 0.049(3) 0.044(3) 0.053(3) -0.001(3) 0.009(2) 0.005(3)
C33 0.060(4) 0.065(4) 0.078(4) 0.000(3) 0.023(3) 0.010(4)
C34 0.087(5) 0.063(4) 0.074(4) 0.021(4) 0.032(4) 0.004(4)
C35 0.096(5) 0.050(4) 0.062(4) -0.003(4) 0.011(3) -0.008(3)
C36 0.056(3) 0.050(4) 0.057(3) -0.005(3) 0.011(3) -0.003(3)

loop_
_atom_type_symbol
_atom_type_description
_atom_type_scat_dispersion_real
_atom_type_scat_dispersion_imag
_atom_type_scat_source
C C 0.0033 0.0016 'International Tables Vol C Tables 4.2.6.8 and 6.1.1.4'
H H 0.0000 0.0000 'International Tables Vol C Tables 4.2.6.8 and 6.1.1.4'
N N 0.0061 0.0033 'International Tables Vol C Tables 4.2.6.8 and 6.1.1.4'
O O 0.0106 0.0060 'International Tables Vol C Tables 4.2.6.8 and 6.1.1.4'

loop_
_geom_angle_atom_site_label_1
_geom_angle_atom_site_label_2
_geom_angle_atom_site_label_3
_geom_angle
C2 O1 C1 110.6(5)
O1 C1 C3B 100.1(19)
O1 C1 C13 108.1(4)
C3B C1 C13 110.1(18)
O1 C1 C7 107.1(4)
C3B C1 C7 118.8(12)
C13 C1 C7 111.5(4)
O1 C1 C3A 107(3)
C13 C1 C3A 117(3)
C7 C1 C3A 106(2)
N1B C2 O2 127.8(10)
N1B C2 O1 111.8(9)
O2 C2 O1 120.3(7)
O2 C2 N1A 132.5(12)
O1 C2 N1A 106.9(11)
C3A N1A C6A 110(3)
C3A N1A C2 108(4)
C6A N1A C2 120(2)
N1A C3A C4A 114(6)
N1A C3A C1 102(4)
C4A C3A C1 124(5)
N1A C3A H3AA 105.3
C4A C3A H3AA 105.2
C1 C3A H3AA 105.2
C3A C4A C5A 100(5)
C3A C4A H4AA 112.1
C5A C4A H4AA 111.9
C3A C4A H4AB 111.8
C5A C4A H4AB 111.7
H4AA C4A H4AB 109.5
C6A C5A C4A 109(4)
C6A C5A H5AA 109.9
C4A C5A H5AA 110.0
C6A C5A H5AB 109.8
C4A C5A H5AB 109.8
H5AA C5A H5AB 108.3
C5A C6A N1A 100(4)
C5A C6A H6AA 111.7
N1A C6A H6AA 111.7
C5A C6A H6AB 111.7
N1A C6A H6AB 111.7
H6AA C6A H6AB 109.5
C2 N1B C3B 113(2)
C2 N1B C6B 122.6(16)
C3B N1B C6B 110(2)
N1B C3B C1 102(3)
N1B C3B C4B 97(3)
C1 C3B C4B 118(3)
N1B C3B H3BA 112.5
C1 C3B H3BA 112.6
C4B C3B H3BA 112.6
C5B C4B C3B 104(2)
C5B C4B H4BA 111.1
C3B C4B H4BA 111.0
C5B C4B H4BB 111.0
C3B C4B H4BB 110.9
H4BA C4B H4BB 109.0
C4B C5B C6B 105(2)
C4B C5B H5BA 110.8
C6B C5B H5BA 110.8
C4B C5B H5BB 110.7
C6B C5B H5BB 110.8
H5BA C5B H5BB 108.9
N1B C6B C5B 107(2)
N1B C6B H6BA 110.4
C5B C6B H6BA 110.4
N1B C6B H6BB 110.4
C5B C6B H6BB 110.4
H6BA C6B H6BB 108.6
C12 C7 C8 116.8(5)
C12 C7 C1 121.0(5)
C8 C7 C1 122.1(5)
C7 C8 C9 121.2(6)
C7 C8 H8A 119.4
C9 C8 H8A 119.4
C10 C9 C8 120.3(6)
C10 C9 H9A 119.8
C8 C9 H9A 119.8
C11 C10 C9 119.0(6)
C11 C10 H10A 120.5
C9 C10 H10A 120.5
C10 C11 C12 120.4(6)
C10 C11 H11A 119.8
C12 C11 H11A 119.8
C7 C12 C11 122.3(6)
C7 C12 H12A 118.8
C11 C12 H12A 118.8
C14 C13 C18 117.3(5)
C14 C13 C1 120.3(5)
C18 C13 C1 122.2(4)
C13 C14 C15 121.5(6)
C13 C14 H14A 119.3
C15 C14 H14A 119.3
C16 C15 C14 119.1(5)
C16 C15 H15A 120.5
C14 C15 H15A 120.5
C17 C16 C15 120.9(6)
C17 C16 H16A 119.6
C15 C16 H16A 119.6
C16 C17 C18 119.4(6)
C16 C17 H17A 120.3
C18 C17 H17A 120.3
C13 C18 C17 121.8(5)
C13 C18 H18A 119.1
C17 C18 H18A 119.1
C20 O3 C19 110.1(4)
C20 N2 C21 108.7(4)
C20 N2 C24 119.7(5)
C21 N2 C24 109.5(5)
O3 C19 C31 107.9(4)
O3 C19 C25 106.1(4)
C31 C19 C25 111.7(4)
O3 C19 C21 102.2(4)
C31 C19 C21 113.3(4)
C25 C19 C21 114.6(4)
O4 C20 O3 122.2(6)
O4 C20 N2 128.0(6)
O3 C20 N2 109.8(4)
N2 C21 C22 103.4(4)
N2 C21 C19 102.0(4)
C22 C21 C19 121.2(5)
N2 C21 H21A 109.8
C22 C21 H21A 109.8
C19 C21 H21A 109.8
C21 C22 C23 100.5(5)
C21 C22 H22A 111.7
C23 C22 H22A 111.7
C21 C22 H22B 111.7
C23 C22 H22B 111.7
H22A C22 H22B 109.4
C24 C23 C22 106.0(5)
C24 C23 H24A 110.5
C22 C23 H24A 110.5
C24 C23 H24B 110.5
C22 C23 H24B 110.5
H24A C23 H24B 108.7
N2 C24 C23 104.4(5)
N2 C24 H23A 110.9
C23 C24 H23A 110.9
N2 C24 H23B 110.9
C23 C24 H23B 110.9
H23A C24 H23B 108.9
C26 C25 C30 118.2(5)
C26 C25 C19 124.0(5)
C30 C25 C19 117.8(5)
C25 C26 C27 120.2(6)
C25 C26 H26A 119.9
C27 C26 H26A 119.9
C28 C27 C26 120.9(6)
C28 C27 H27A 119.6
C26 C27 H27A 119.6
C29 C28 C27 119.2(6)
C29 C28 H28A 120.4
C27 C28 H28A 120.4
C28 C29 C30 120.3(6)
C28 C29 H29A 119.8
C30 C29 H29A 119.8
C25 C30 C29 121.2(6)
C25 C30 H30A 119.4
C29 C30 H30A 119.4
C36 C31 C32 118.2(5)
C36 C31 C19 122.4(4)
C32 C31 C19 119.3(4)
C33 C32 C31 120.4(5)
C33 C32 H32A 119.8
C31 C32 H32A 119.8
C34 C33 C32 121.3(6)
C34 C33 H33A 119.4
C32 C33 H33A 119.4
C33 C34 C35 119.0(6)
C33 C34 H34A 120.5
C35 C34 H34A 120.5
C34 C35 C36 120.4(6)
C34 C35 H35A 119.8
C36 C35 H35A 119.8
C31 C36 C35 120.7(5)
C31 C36 H36A 119.7
C35 C36 H36A 119.7

loop_
_geom_bond_atom_site_label_1
_geom_bond_atom_site_label_2
_geom_bond_distance
_geom_bond_publ_flag
O1 C2 1.359(7) y
O1 C1 1.456(6) y
O2 C2 1.202(8) y
C1 C3B 1.51(5) ?
C1 C13 1.522(7) ?
C1 C7 1.523(7) ?
C1 C3A 1.64(8) ?
C2 N1B 1.168(16) ?
C2 N1A 1.643(18) ?
N1A C3A 1.39(8) ?
N1A C6A 1.49(5) ?
C3A C4A 1.33(6) ?
C3A H3AA 0.9800 ?
C4A C5A 1.58(5) ?
C4A H4AA 0.9700 ?
C4A H4AB 0.9700 ?
C5A C6A 1.46(4) ?
C5A H5AA 0.9700 ?
C5A H5AB 0.9700 ?
C6A H6AA 0.9700 ?
C6A H6AB 0.9700 ?
N1B C3B 1.47(5) ?
N1B C6B 1.48(3) ?
C3B C4B 1.65(4) ?
C3B H3BA 0.9800 ?
C4B C5B 1.49(3) ?
C4B H4BA 0.9700 ?
C4B H4BB 0.9700 ?
C5B C6B 1.52(2) ?
C5B H5BA 0.9700 ?
C5B H5BB 0.9700 ?
C6B H6BA 0.9700 ?
C6B H6BB 0.9700 ?
C7 C12 1.370(7) ?
C7 C8 1.378(7) ?
C8 C9 1.394(8) ?
C8 H8A 0.9300 ?
C9 C10 1.372(9) ?
C9 H9A 0.9300 ?
C10 C11 1.355(9) ?
C10 H10A 0.9300 ?
C11 C12 1.383(8) ?
C11 H11A 0.9300 ?
C12 H12A 0.9300 ?
C13 C14 1.376(7) ?
C13 C18 1.377(7) ?
C14 C15 1.389(9) ?
C14 H14A 0.9300 ?
C15 C16 1.367(9) ?
C15 H15A 0.9300 ?
C16 C17 1.355(8) ?
C16 H16A 0.9300 ?
C17 C18 1.381(7) ?
C17 H17A 0.9300 ?
C18 H18A 0.9300 ?
O3 C20 1.355(6) y
O3 C19 1.457(5) y
O4 C20 1.206(6) y
N2 C20 1.367(7) ?
N2 C21 1.456(6) ?
N2 C24 1.468(8) ?
C19 C31 1.521(7) ?
C19 C25 1.531(7) ?
C19 C21 1.531(7) ?
C21 C22 1.518(8) ?
C21 H21A 0.9800 ?
C22 C23 1.526(8) ?
C22 H22A 0.9700 ?
C22 H22B 0.9700 ?
C23 C24 1.511(9) ?
C23 H24A 0.9700 ?
C23 H24B 0.9700 ?
C24 H23A 0.9700 ?
C24 H23B 0.9700 ?
C25 C26 1.371(7) ?
C25 C30 1.378(7) ?
C26 C27 1.390(9) ?
C26 H26A 0.9300 ?
C27 C28 1.366(9) ?
C27 H27A 0.9300 ?
C28 C29 1.358(9) ?
C28 H28A 0.9300 ?
C29 C30 1.382(8) ?
C29 H29A 0.9300 ?
C30 H30A 0.9300 ?
C31 C36 1.380(7) ?
C31 C32 1.387(7) ?
C32 C33 1.371(7) ?
C32 H32A 0.9300 ?
C33 C34 1.365(8) ?
C33 H33A 0.9300 ?
C34 C35 1.372(8) ?
C34 H34A 0.9300 ?
C35 C36 1.383(8) ?
C35 H35A 0.9300 ?
C36 H36A 0.9300 ?

loop_
_geom_torsion_atom_site_label_1
_geom_torsion_atom_site_label_2
_geom_torsion_atom_site_label_3
_geom_torsion_atom_site_label_4
_geom_torsion
C2 O1 C1 C3B 3.9(15)
C2 O1 C1 C13 -111.2(5)
C2 O1 C1 C7 128.5(5)
C2 O1 C1 C3A 15(2)
C1 O1 C2 N1B 5.4(12)
C1 O1 C2 O2 -177.5(6)
C1 O1 C2 N1A -2.3(13)
O2 C2 N1A C3A 160(3)
O1 C2 N1A C3A -14(4)
O2 C2 N1A C6A 33(4)
O1 C2 N1A C6A -141(3)
C6A N1A C3A C4A 18(7)
C2 N1A C3A C4A -114(5)
C6A N1A C3A C1 154(3)
C2 N1A C3A C1 22(5)
O1 C1 C3A N1A -24(5)
C13 C1 C3A N1A 98(4)
C7 C1 C3A N1A -138(3)
O1 C1 C3A C4A 106(6)
C13 C1 C3A C4A -133(6)
C7 C1 C3A C4A -8(7)
N1A C3A C4A C5A -26(7)
C1 C3A C4A C5A -151(6)
C3A C4A C5A C6A 25(6)
C4A C5A C6A N1A -15(5)
C3A N1A C6A C5A 0(6)
C2 N1A C6A C5A 126(3)
O2 C2 N1B C3B 170.2(18)
O1 C2 N1B C3B -13(2)
O2 C2 N1B C6B 34(2)
O1 C2 N1B C6B -149.0(16)
C2 N1B C3B C1 15(3)
C6B N1B C3B C1 156(2)
C2 N1B C3B C4B -106(2)
C6B N1B C3B C4B 35(3)
O1 C1 C3B N1B -10(2)
C13 C1 C3B N1B 104(2)
C7 C1 C3B N1B -125.8(16)
O1 C1 C3B C4B 95(3)
C13 C1 C3B C4B -151(3)
C7 C1 C3B C4B -21(4)
C3A C1 C3B C4B -27(19)
N1B C3B C4B C5B -41(3)
C1 C3B C4B C5B -149(3)
C3B C4B C5B C6B 32(3)
C2 N1B C6B C5B 119(2)
C3B N1B C6B C5B -18(3)
C4B C5B C6B N1B -11(3)
O1 C1 C7 C12 168.2(5)
C3B C1 C7 C12 -80(2)
C13 C1 C7 C12 50.1(6)
C3A C1 C7 C12 -78(3)
O1 C1 C7 C8 -13.5(6)
C3B C1 C7 C8 99(2)
C13 C1 C7 C8 -131.7(5)
C3A C1 C7 C8 100(3)
C12 C7 C8 C9 -0.7(8)
C1 C7 C8 C9 -178.9(5)
C7 C8 C9 C10 0.5(9)
C8 C9 C10 C11 -0.3(10)
C9 C10 C11 C12 0.3(10)
C8 C7 C12 C11 0.7(9)
C1 C7 C12 C11 179.0(5)
C10 C11 C12 C7 -0.5(10)
O1 C1 C13 C14 -27.5(6)
C3B C1 C13 C14 -135.9(17)
C7 C1 C13 C14 90.0(5)
C3A C1 C13 C14 -148(3)
O1 C1 C13 C18 157.2(4)
C3B C1 C13 C18 48.8(17)
C7 C1 C13 C18 -85.2(6)
C3A C1 C13 C18 37(3)
C18 C13 C14 C15 -1.4(7)
C1 C13 C14 C15 -176.8(4)
C13 C14 C15 C16 1.8(8)
C14 C15 C16 C17 -0.8(8)
C15 C16 C17 C18 -0.4(8)
C14 C13 C18 C17 0.1(7)
C1 C13 C18 C17 175.4(5)
C16 C17 C18 C13 0.9(8)
C20 O3 C19 C31 137.3(4)
C20 O3 C19 C25 -102.8(5)
C20 O3 C19 C21 17.6(5)
C19 O3 C20 O4 178.0(5)
C19 O3 C20 N2 -2.1(6)
C21 N2 C20 O4 164.2(6)
C24 N2 C20 O4 37.5(9)
C21 N2 C20 O3 -15.7(6)
C24 N2 C20 O3 -142.4(5)
C20 N2 C21 C22 -100.9(5)
C24 N2 C21 C22 31.5(6)
C20 N2 C21 C19 25.5(5)
C24 N2 C21 C19 157.9(5)
O3 C19 C21 N2 -25.1(5)
C31 C19 C21 N2 -140.9(4)
C25 C19 C21 N2 89.2(5)
O3 C19 C21 C22 88.8(6)
C31 C19 C21 C22 -27.1(7)
C25 C19 C21 C22 -157.0(5)
N2 C21 C22 C23 -39.6(5)
C19 C21 C22 C23 -152.7(5)
C21 C22 C23 C24 34.6(6)
C20 N2 C24 C23 117.1(6)
C21 N2 C24 C23 -9.3(6)
C22 C23 C24 N2 -16.5(7)
O3 C19 C25 C26 135.5(5)
C31 C19 C25 C26 -107.1(6)
C21 C19 C25 C26 23.6(7)
O3 C19 C25 C30 -46.6(6)
C31 C19 C25 C30 70.8(5)
C21 C19 C25 C30 -158.5(5)
C30 C25 C26 C27 1.4(9)
C19 C25 C26 C27 179.3(6)
C25 C26 C27 C28 -0.7(10)
C26 C27 C28 C29 0.3(10)
C27 C28 C29 C30 -0.6(10)
C26 C25 C30 C29 -1.8(8)
C19 C25 C30 C29 -179.8(5)
C28 C29 C30 C25 1.4(9)
O3 C19 C31 C36 -18.4(6)
C25 C19 C31 C36 -134.7(5)
C21 C19 C31 C36 93.9(5)
O3 C19 C31 C32 164.2(4)
C25 C19 C31 C32 47.9(6)
C21 C19 C31 C32 -83.5(5)
C36 C31 C32 C33 1.4(7)
C19 C31 C32 C33 178.9(5)
C31 C32 C33 C34 0.0(9)
C32 C33 C34 C35 -1.1(9)
C33 C34 C35 C36 0.8(9)
C32 C31 C36 C35 -1.6(8)
C19 C31 C36 C35 -179.1(5)
C34 C35 C36 C31 0.6(9)
